data_7113044
loop_
_publ_author_name
'Mangalum, Anshuman'
'Morgan, Brad P.'
'Hanley, Jessica M.'
'Jecen, Kristine M.'
'McGill, Charles J.'
'Robertson, Grant A.'
'Smith, Rhett C.'

_publ_section_title
;
 Interchromophore orientation scaffolding by m-terphenyl oxacyclophanes.
;
_journal_issue 28
_journal_name_full 'Chemical communications (Cambridge, England)'
_journal_page_first 5136
_journal_page_last 5138
_journal_paper_doi 10.1039/c0cc00247j
_journal_volume 46
_journal_year 2010
_chemical_formula_moiety 'C26 H16 Br I3 O2'
_chemical_formula_sum 'C26 H16 Br I3 O2'
_chemical_formula_weight 821.00
_chemical_name_systematic
;
?
;
_space_group_IT_number 14
_symmetry_cell_setting monoclinic
_symmetry_space_group_name_Hall '-P 2ybc'
_symmetry_space_group_name_H-M 'P 1 21/c 1'
_atom_sites_solution_hydrogens geom
_atom_sites_solution_primary direct
_atom_sites_solution_secondary difmap
_audit_creation_method SHELXL-97
_cell_angle_alpha 90.00
_cell_angle_beta 94.61(3)
_cell_angle_gamma 90.00
_cell_formula_units_Z 8
_cell_length_a 10.633(2)
_cell_length_b 14.065(3)
_cell_length_c 32.946(7)
_cell_measurement_reflns_used 13125
_cell_measurement_temperature 163(2)
_cell_measurement_theta_max 26.3732
_cell_measurement_theta_min 2.4460
_cell_volume 4911.2(18)
_computing_cell_refinement 'CrystalClear (Rigaku/MSC,2001)'
_computing_data_collection 'CrystalClear (Rigaku/MSC,2001)'
_computing_data_reduction 'CrystalClear (Rigaku/MSC,2001)'
_computing_molecular_graphics 'SHELXTL 6.10 (Bruker AXS,2000)'
_computing_publication_material 'SHELXTL 6.10 (Bruker AXS,2000)'
_computing_structure_refinement 'SHELXTL 6.10 (Bruker AXS,2000)'
_computing_structure_solution 'SHELXTL 6.10 (Bruker AXS,2000)'
_diffrn_ambient_temperature 153(2)
_diffrn_detector_area_resol_mean 14.6306
_diffrn_measured_fraction_theta_full 0.991
_diffrn_measured_fraction_theta_max 0.991
_diffrn_measurement_details
;
scan:
Number of images: 280
Slice: -50.0000 - 90.0000
Image width: 0.5000
Exp time: 15.0000
Rotation axis: Omega
Omega: 0.0000
Chi: 45.0000
Phi: 0.0000
XTD: 37.7606
2theta: 8.4652
scan:
Number of images: 280
Slice: -50.0000 - 90.0000
Image width: 0.5000
Exp time: 15.0000
Rotation axis: Omega
Omega: 0.0000
Chi: 45.0000
Phi: 90.0000
XTD: 37.7606
2theta: 8.4652
;
_diffrn_measurement_device
;
Mercury CCD (2x2 bin mode)
;
_diffrn_measurement_device_details
;
AFC8: Eulerian 3 circle
;
_diffrn_measurement_method omega
_diffrn_radiation_detector CCD
_diffrn_radiation_monochromator 'Graphite Monochromator'
_diffrn_radiation_source 'Sealed Tube'
_diffrn_radiation_type MoK\a
_diffrn_radiation_wavelength 0.71073
_diffrn_reflns_av_R_equivalents 0.0325
_diffrn_reflns_av_sigmaI/netI 0.0378
_diffrn_reflns_limit_h_max 13
_diffrn_reflns_limit_h_min -13
_diffrn_reflns_limit_k_max 17
_diffrn_reflns_limit_k_min -11
_diffrn_reflns_limit_l_max 36
_diffrn_reflns_limit_l_min -41
_diffrn_reflns_number 34118
_diffrn_reflns_reduction_process 'Lp corrections applied'
_diffrn_reflns_theta_full 26.36
_diffrn_reflns_theta_max 26.36
_diffrn_reflns_theta_min 2.36
_diffrn_standards_decay_% 0
_diffrn_standards_interval_count 0
_diffrn_standards_interval_time 0
_diffrn_standards_number 0
_exptl_absorpt_coefficient_mu 5.467
_exptl_absorpt_correction_T_max 0.6798
_exptl_absorpt_correction_T_min 0.2063
_exptl_absorpt_correction_type multi-scan
_exptl_absorpt_process_details 'REQAB, Rigaku/MSC, The Woodlands, TX, USA, 1999.'
_exptl_crystal_colour colourless
_exptl_crystal_density_diffrn 2.221
_exptl_crystal_density_method 'not measured'
_exptl_crystal_description plate
_exptl_crystal_F_000 3056
_exptl_crystal_size_max 0.41
_exptl_crystal_size_mid 0.12
_exptl_crystal_size_min 0.07
_refine_diff_density_max 0.821
_refine_diff_density_min -1.144
_refine_diff_density_rms 0.141
_refine_ls_extinction_method none
_refine_ls_goodness_of_fit_ref 1.113
_refine_ls_hydrogen_treatment constr
_refine_ls_matrix_type full
_refine_ls_number_parameters 577
_refine_ls_number_reflns 9932
_refine_ls_number_restraints 0
_refine_ls_restrained_S_all 1.113
_refine_ls_R_factor_all 0.0422
_refine_ls_R_factor_gt 0.0344
_refine_ls_shift/su_max 0.002
_refine_ls_shift/su_mean 0.000
_refine_ls_structure_factor_coef Fsqd
_refine_ls_weighting_details 'calc w=1/[\s^2^(Fo^2^)+(0.0354P)^2^+0.0000P] where P=(Fo^2^+2Fc^2^)/3'
_refine_ls_weighting_scheme calc
_refine_ls_wR_factor_gt 0.0729
_refine_ls_wR_factor_ref 0.0771
_reflns_number_gt 8573
_reflns_number_total 9932
_reflns_threshold_expression >2sigma(I)
_cod_data_source_file c0cc00247j.txt
_cod_data_source_block am-1-4-i-br-oxycylcophane
_cod_original_cell_volume 4911.3(17)
_cod_database_code 7113044

loop_
_symmetry_equiv_pos_as_xyz
'x, y, z'
'-x, y+1/2, -z+1/2'
'-x, -y, -z'
'x, -y-1/2, z-1/2'

loop_
_atom_site_label
_atom_site_type_symbol
_atom_site_fract_x
_atom_site_fract_y
_atom_site_fract_z
_atom_site_U_iso_or_equiv
_atom_site_adp_type
_atom_site_occupancy
_atom_site_symmetry_multiplicity
_atom_site_calc_flag
_atom_site_refinement_flags
I1 I 0.48591(3) 0.77004(2) 0.517548(10) 0.02860(8) Uani 1 1 d .
I2 I 0.29382(3) 0.97809(2) 0.457658(10) 0.03160(9) Uani 1 1 d .
I3 I 0.70596(3) 0.77778(2) 0.329366(10) 0.03274(9) Uani 1 1 d .
I4 I 0.58414(2) 0.10047(2) 0.231795(9) 0.02405(8) Uani 1 1 d .
I5 I 0.63287(3) 0.37969(2) 0.251808(11) 0.03375(9) Uani 1 1 d .
I6 I 1.22339(3) 0.17155(2) 0.276472(10) 0.03004(8) Uani 1 1 d .
Br1 Br 0.67733(5) 0.48891(3) 0.368168(17) 0.03493(13) Uani 1 1 d .
Br2 Br 1.08858(4) -0.06664(3) 0.348689(15) 0.02834(11) Uani 1 1 d .
O1 O 0.7630(3) 0.9147(2) 0.41249(10) 0.0260(7) Uani 1 1 d .
O2 O 0.2605(3) 0.8051(2) 0.39649(10) 0.0269(7) Uani 1 1 d .
O3 O 1.0157(3) 0.1776(2) 0.19556(9) 0.0232(7) Uani 1 1 d .
O4 O 0.7996(3) 0.3176(2) 0.33070(10) 0.0261(7) Uani 1 1 d .
C1 C 0.5482(4) 0.6853(3) 0.47066(14) 0.0209(9) Uani 1 1 d .
C2 C 0.4585(4) 0.6270(3) 0.44854(14) 0.0202(9) Uani 1 1 d .
C3 C 0.4984(4) 0.5697(3) 0.41762(15) 0.0240(10) Uani 1 1 d .
H3 H 0.4395 0.5300 0.4025 0.029 Uiso 1 1 calc R
C4 C 0.6237(4) 0.5704(3) 0.40886(14) 0.0234(10) Uani 1 1 d .
C5 C 0.7114(4) 0.6272(3) 0.43099(15) 0.0244(10) Uani 1 1 d .
H5 H 0.7973 0.6254 0.4250 0.029 Uiso 1 1 calc R
C6 C 0.6756(4) 0.6865(3) 0.46173(14) 0.0212(9) Uani 1 1 d .
C7 C 0.7741(4) 0.7430(3) 0.48652(15) 0.0244(10) Uani 1 1 d .
C8 C 0.7945(4) 0.7222(4) 0.52778(16) 0.0316(11) Uani 1 1 d .
H8 H 0.7450 0.6741 0.5390 0.038 Uiso 1 1 calc R
C9 C 0.8847(5) 0.7692(4) 0.55327(18) 0.0391(13) Uani 1 1 d .
H9 H 0.8963 0.7533 0.5814 0.047 Uiso 1 1 calc R
C10 C 0.9577(5) 0.8397(4) 0.53713(18) 0.0396(13) Uani 1 1 d .
H10 H 1.0192 0.8730 0.5541 0.047 Uiso 1 1 calc R
C11 C 0.9397(4) 0.8610(4) 0.49603(17) 0.0340(12) Uani 1 1 d .
H11 H 0.9899 0.9092 0.4852 0.041 Uiso 1 1 calc R
C12 C 0.8500(4) 0.8137(3) 0.46998(14) 0.0240(10) Uani 1 1 d .
C13 C 0.8480(4) 0.8373(3) 0.42564(15) 0.0270(10) Uani 1 1 d .
H13A H 0.9345 0.8544 0.4193 0.032 Uiso 1 1 calc R
H13B H 0.8230 0.7797 0.4097 0.032 Uiso 1 1 calc R
C14 C 0.6385(4) 0.8878(3) 0.40599(14) 0.0213(9) Uani 1 1 d .
C15 C 0.5517(4) 0.9301(3) 0.42987(15) 0.0246(10) Uani 1 1 d .
H15 H 0.5795 0.9765 0.4495 0.029 Uiso 1 1 calc R
C16 C 0.4248(4) 0.9051(3) 0.42527(15) 0.0239(10) Uani 1 1 d .
C17 C 0.3848(4) 0.8335(3) 0.39804(14) 0.0208(9) Uani 1 1 d .
C18 C 0.4683(4) 0.7985(3) 0.37159(15) 0.0258(10) Uani 1 1 d .
H18 H 0.4390 0.7547 0.3510 0.031 Uiso 1 1 calc R
C19 C 0.5940(4) 0.8261(3) 0.37445(14) 0.0242(10) Uani 1 1 d .
C20 C 0.2363(4) 0.7040(3) 0.39278(14) 0.0243(10) Uani 1 1 d .
H20A H 0.3067 0.6731 0.3799 0.029 Uiso 1 1 calc R
H20B H 0.1581 0.6935 0.3750 0.029 Uiso 1 1 calc R
C21 C 0.2227(4) 0.6591(3) 0.43375(15) 0.0224(10) Uani 1 1 d .
C22 C 0.1027(4) 0.6546(3) 0.44760(16) 0.0286(11) Uani 1 1 d .
H22 H 0.0342 0.6819 0.4313 0.034 Uiso 1 1 calc R
C23 C 0.0790(4) 0.6123(4) 0.48375(17) 0.0359(12) Uani 1 1 d .
H23 H -0.0041 0.6110 0.4924 0.043 Uiso 1 1 calc R
C24 C 0.1788(4) 0.5715(4) 0.50737(18) 0.0364(12) Uani 1 1 d .
H24 H 0.1640 0.5404 0.5321 0.044 Uiso 1 1 calc R
C25 C 0.2995(4) 0.5760(4) 0.49492(16) 0.0326(11) Uani 1 1 d .
H25 H 0.3669 0.5474 0.5113 0.039 Uiso 1 1 calc R
C26 C 0.3246(4) 0.6212(3) 0.45913(15) 0.0244(10) Uani 1 1 d .
C27 C 0.7442(4) 0.0487(3) 0.26758(14) 0.0207(9) Uani 1 1 d .
C28 C 0.7515(4) 0.0632(3) 0.30995(14) 0.0191(9) Uani 1 1 d .
C29 C 0.8569(4) 0.0288(3) 0.33294(14) 0.0221(9) Uani 1 1 d .
H29 H 0.8641 0.0381 0.3616 0.027 Uiso 1 1 calc R
C30 C 0.9503(4) -0.0182(3) 0.31510(15) 0.0227(10) Uani 1 1 d .
C31 C 0.9428(4) -0.0337(3) 0.27351(14) 0.0213(9) Uani 1 1 d .
H31 H 1.0074 -0.0682 0.2616 0.026 Uiso 1 1 calc R
C32 C 0.8395(4) 0.0015(3) 0.24897(14) 0.0197(9) Uani 1 1 d .
C33 C 0.8367(4) -0.0169(3) 0.20394(14) 0.0204(9) Uani 1 1 d .
C34 C 0.7399(4) -0.0745(3) 0.18570(16) 0.0282(11) Uani 1 1 d .
H34 H 0.6783 -0.1002 0.2020 0.034 Uiso 1 1 calc R
C35 C 0.7328(5) -0.0945(3) 0.14444(17) 0.0369(13) Uani 1 1 d .
H35 H 0.6660 -0.1326 0.1325 0.044 Uiso 1 1 calc R
C36 C 0.8228(5) -0.0589(4) 0.12071(17) 0.0369(13) Uani 1 1 d .
H36 H 0.8170 -0.0716 0.0923 0.044 Uiso 1 1 calc R
C37 C 0.9219(5) -0.0046(3) 0.13819(15) 0.0311(11) Uani 1 1 d .
H37 H 0.9853 0.0177 0.1218 0.037 Uiso 1 1 calc R
C38 C 0.9292(4) 0.0176(3) 0.17988(14) 0.0238(10) Uani 1 1 d .
C39 C 1.0414(4) 0.0758(3) 0.19611(15) 0.0238(10) Uani 1 1 d .
H39A H 1.0667 0.0558 0.2244 0.029 Uiso 1 1 calc R
H39B H 1.1131 0.0628 0.1795 0.029 Uiso 1 1 calc R
C40 C 0.9680(4) 0.2145(3) 0.22989(14) 0.0202(9) Uani 1 1 d .
C41 C 0.8510(4) 0.2599(3) 0.22539(15) 0.0235(10) Uani 1 1 d .
H41 H 0.8072 0.2644 0.1992 0.028 Uiso 1 1 calc R
C42 C 0.7982(4) 0.2984(3) 0.25880(14) 0.0208(9) Uani 1 1 d .
C43 C 0.8583(4) 0.2868(3) 0.29769(14) 0.0206(9) Uani 1 1 d .
C44 C 0.9782(4) 0.2492(3) 0.30116(14) 0.0219(9) Uani 1 1 d .
H44 H 1.0234 0.2470 0.3272 0.026 Uiso 1 1 calc R
C45 C 1.0338(4) 0.2151(3) 0.26825(14) 0.0198(9) Uani 1 1 d .
C46 C 0.7849(4) 0.2458(3) 0.36179(14) 0.0230(9) Uani 1 1 d .
H46A H 0.7875 0.2773 0.3887 0.028 Uiso 1 1 calc R
H46B H 0.8571 0.2013 0.3623 0.028 Uiso 1 1 calc R
C47 C 0.6631(4) 0.1894(3) 0.35524(14) 0.0211(9) Uani 1 1 d .
C48 C 0.5606(4) 0.2206(3) 0.37614(15) 0.0259(10) Uani 1 1 d .
H48 H 0.5684 0.2779 0.3914 0.031 Uiso 1 1 calc R
C49 C 0.4485(4) 0.1701(3) 0.37514(15) 0.0288(11) Uani 1 1 d .
H49 H 0.3802 0.1932 0.3892 0.035 Uiso 1 1 calc R
C50 C 0.4370(4) 0.0859(3) 0.35343(16) 0.0290(11) Uani 1 1 d .
H50 H 0.3618 0.0493 0.3534 0.035 Uiso 1 1 calc R
C51 C 0.5349(4) 0.0553(3) 0.33187(15) 0.0267(10) Uani 1 1 d .
H51 H 0.5255 -0.0016 0.3164 0.032 Uiso 1 1 calc R
C52 C 0.6481(4) 0.1062(3) 0.33222(14) 0.0210(9) Uani 1 1 d .

loop_
_atom_site_aniso_label
_atom_site_aniso_U_11
_atom_site_aniso_U_22
_atom_site_aniso_U_33
_atom_site_aniso_U_23
_atom_site_aniso_U_13
_atom_site_aniso_U_12
I1 0.03156(16) 0.03101(17) 0.02383(17) -0.00304(13) 0.00608(13) 0.00163(13)
I2 0.02904(16) 0.03327(18) 0.03286(19) -0.00687(14) 0.00485(14) 0.00601(13)
I3 0.04087(18) 0.02921(17) 0.03019(19) -0.00286(13) 0.01556(14) -0.00099(14)
I4 0.02101(14) 0.02355(15) 0.02683(18) 0.00316(12) -0.00271(12) 0.00031(11)
I5 0.02906(16) 0.02930(17) 0.0425(2) 0.00114(14) 0.00038(14) 0.01150(13)
I6 0.02125(14) 0.03274(17) 0.0356(2) -0.00266(14) -0.00109(13) 0.00416(12)
Br1 0.0399(3) 0.0253(3) 0.0419(3) -0.0089(2) 0.0178(2) -0.0014(2)
Br2 0.0256(2) 0.0324(3) 0.0262(3) 0.0037(2) -0.00264(19) 0.00830(19)
O1 0.0247(15) 0.0246(16) 0.0289(19) 0.0051(14) 0.0029(14) 0.0009(13)
O2 0.0223(15) 0.0199(16) 0.038(2) 0.0013(14) -0.0025(14) 0.0018(13)
O3 0.0309(16) 0.0176(15) 0.0220(17) 0.0004(13) 0.0076(13) 0.0011(13)
O4 0.0321(16) 0.0203(16) 0.0273(19) -0.0008(13) 0.0117(14) 0.0032(13)
C1 0.027(2) 0.018(2) 0.018(2) 0.0050(17) 0.0049(18) 0.0069(18)
C2 0.020(2) 0.018(2) 0.022(2) 0.0037(18) -0.0023(18) 0.0033(17)
C3 0.024(2) 0.023(2) 0.026(3) 0.0024(19) 0.0044(19) -0.0004(18)
C4 0.030(2) 0.018(2) 0.023(3) 0.0058(18) 0.0060(19) 0.0081(18)
C5 0.021(2) 0.021(2) 0.032(3) 0.0070(19) 0.0077(19) 0.0024(18)
C6 0.020(2) 0.021(2) 0.023(2) 0.0038(18) 0.0022(18) -0.0004(17)
C7 0.023(2) 0.024(2) 0.026(3) -0.0004(19) -0.0008(19) 0.0065(19)
C8 0.028(2) 0.034(3) 0.032(3) 0.003(2) -0.001(2) -0.001(2)
C9 0.044(3) 0.041(3) 0.030(3) 0.001(2) -0.009(2) 0.004(3)
C10 0.030(3) 0.039(3) 0.047(4) -0.008(3) -0.012(2) -0.004(2)
C11 0.026(2) 0.031(3) 0.044(3) 0.000(2) -0.001(2) -0.004(2)
C12 0.021(2) 0.028(2) 0.023(3) 0.0013(19) 0.0040(18) 0.0041(18)
C13 0.019(2) 0.026(2) 0.037(3) 0.005(2) 0.0066(19) 0.0002(19)
C14 0.023(2) 0.019(2) 0.022(2) 0.0061(18) 0.0011(18) 0.0008(17)
C15 0.028(2) 0.021(2) 0.024(3) 0.0021(19) 0.0012(19) 0.0011(19)
C16 0.025(2) 0.024(2) 0.023(3) 0.0051(19) 0.0012(19) 0.0036(19)
C17 0.024(2) 0.020(2) 0.018(2) 0.0036(18) -0.0023(18) 0.0031(18)
C18 0.032(2) 0.025(2) 0.020(3) 0.0058(19) -0.001(2) 0.001(2)
C19 0.033(2) 0.017(2) 0.024(3) 0.0037(18) 0.013(2) 0.0059(19)
C20 0.026(2) 0.021(2) 0.025(3) -0.0002(19) -0.0041(19) -0.0001(18)
C21 0.021(2) 0.018(2) 0.028(3) -0.0023(18) -0.0005(19) 0.0010(18)
C22 0.025(2) 0.024(2) 0.037(3) 0.001(2) 0.001(2) 0.0024(19)
C23 0.025(2) 0.038(3) 0.046(3) 0.008(2) 0.010(2) 0.004(2)
C24 0.030(2) 0.040(3) 0.041(3) 0.014(2) 0.011(2) 0.003(2)
C25 0.030(2) 0.035(3) 0.034(3) 0.012(2) 0.005(2) 0.006(2)
C26 0.024(2) 0.021(2) 0.028(3) -0.0038(19) 0.0010(19) 0.0025(18)
C27 0.019(2) 0.017(2) 0.026(3) 0.0034(18) -0.0012(18) -0.0006(17)
C28 0.020(2) 0.015(2) 0.023(2) 0.0002(17) 0.0025(18) -0.0024(17)
C29 0.024(2) 0.019(2) 0.023(3) 0.0008(18) -0.0006(19) -0.0028(18)
C30 0.022(2) 0.016(2) 0.029(3) 0.0078(18) -0.0027(19) -0.0023(17)
C31 0.025(2) 0.018(2) 0.021(2) 0.0032(18) 0.0037(18) 0.0033(18)
C32 0.019(2) 0.020(2) 0.020(2) 0.0045(18) 0.0003(17) -0.0038(17)
C33 0.019(2) 0.016(2) 0.025(3) 0.0006(17) -0.0043(18) 0.0063(17)
C34 0.029(2) 0.023(2) 0.032(3) -0.001(2) -0.004(2) 0.0010(19)
C35 0.047(3) 0.025(3) 0.036(3) -0.010(2) -0.013(3) 0.000(2)
C36 0.055(3) 0.030(3) 0.024(3) -0.004(2) -0.009(3) 0.006(2)
C37 0.044(3) 0.025(2) 0.024(3) 0.001(2) 0.005(2) 0.005(2)
C38 0.033(2) 0.017(2) 0.021(2) -0.0021(18) 0.001(2) 0.0041(19)
C39 0.025(2) 0.020(2) 0.027(3) -0.0027(19) 0.0086(19) 0.0064(18)
C40 0.026(2) 0.016(2) 0.020(2) 0.0022(17) 0.0094(18) -0.0020(17)
C41 0.026(2) 0.019(2) 0.025(3) 0.0003(18) 0.0000(19) -0.0011(18)
C42 0.021(2) 0.014(2) 0.027(3) 0.0008(18) 0.0022(18) 0.0000(17)
C43 0.025(2) 0.012(2) 0.026(3) -0.0027(17) 0.0079(18) -0.0020(17)
C44 0.023(2) 0.021(2) 0.022(2) 0.0017(18) 0.0008(18) -0.0038(18)
C45 0.019(2) 0.014(2) 0.026(3) 0.0024(17) 0.0027(18) -0.0013(16)
C46 0.025(2) 0.026(2) 0.018(2) 0.0009(18) 0.0039(18) 0.0026(19)
C47 0.024(2) 0.023(2) 0.017(2) 0.0051(18) 0.0008(18) 0.0012(18)
C48 0.033(2) 0.024(2) 0.022(3) 0.0034(19) 0.006(2) 0.0062(19)
C49 0.025(2) 0.036(3) 0.027(3) 0.007(2) 0.008(2) 0.009(2)
C50 0.021(2) 0.032(3) 0.033(3) 0.013(2) 0.001(2) 0.001(2)
C51 0.023(2) 0.027(2) 0.029(3) 0.008(2) -0.001(2) 0.0014(19)
C52 0.024(2) 0.022(2) 0.017(2) 0.0044(18) 0.0029(18) 0.0041(18)

loop_
_atom_type_symbol
_atom_type_description
_atom_type_scat_dispersion_real
_atom_type_scat_dispersion_imag
_atom_type_scat_source
C C 0.0033 0.0016 'International Tables Vol C Tables 4.2.6.8 and 6.1.1.4'
H H 0.0000 0.0000 'International Tables Vol C Tables 4.2.6.8 and 6.1.1.4'
O O 0.0106 0.0060 'International Tables Vol C Tables 4.2.6.8 and 6.1.1.4'
Br Br -0.2901 2.4595 'International Tables Vol C Tables 4.2.6.8 and 6.1.1.4'
I I -0.4742 1.8119 'International Tables Vol C Tables 4.2.6.8 and 6.1.1.4'

loop_
_geom_angle_atom_site_label_1
_geom_angle_atom_site_label_2
_geom_angle_atom_site_label_3
_geom_angle
C14 O1 C13 114.0(3)
C17 O2 C20 116.8(3)
C40 O3 C39 116.2(3)
C43 O4 C46 114.9(3)
C6 C1 C2 121.2(4)
C6 C1 I1 120.8(3)
C2 C1 I1 117.9(3)
C3 C2 C1 118.7(4)
C3 C2 C26 119.4(4)
C1 C2 C26 121.8(4)
C4 C3 C2 120.2(4)
C4 C3 H3 119.9
C2 C3 H3 119.9
C3 C4 C5 120.7(4)
C3 C4 Br1 119.7(3)
C5 C4 Br1 119.6(3)
C6 C5 C4 121.1(4)
C6 C5 H5 119.5
C4 C5 H5 119.5
C5 C6 C1 118.0(4)
C5 C6 C7 119.6(4)
C1 C6 C7 122.2(4)
C8 C7 C12 118.3(4)
C8 C7 C6 117.9(4)
C12 C7 C6 123.8(4)
C9 C8 C7 122.5(5)
C9 C8 H8 118.8
C7 C8 H8 118.8
C8 C9 C10 119.1(5)
C8 C9 H9 120.4
C10 C9 H9 120.4
C11 C10 C9 119.4(5)
C11 C10 H10 120.3
C9 C10 H10 120.3
C10 C11 C12 122.0(5)
C10 C11 H11 119.0
C12 C11 H11 119.0
C11 C12 C7 118.6(4)
C11 C12 C13 116.7(4)
C7 C12 C13 124.5(4)
O1 C13 C12 114.5(4)
O1 C13 H13A 108.6
C12 C13 H13A 108.6
O1 C13 H13B 108.6
C12 C13 H13B 108.6
H13A C13 H13B 107.6
O1 C14 C15 117.9(4)
O1 C14 C19 123.1(4)
C15 C14 C19 118.8(4)
C16 C15 C14 120.8(4)
C16 C15 H15 119.6
C14 C15 H15 119.6
C15 C16 C17 119.7(4)
C15 C16 I2 120.1(3)
C17 C16 I2 120.2(3)
O2 C17 C18 122.4(4)
O2 C17 C16 118.4(4)
C18 C17 C16 119.0(4)
C17 C18 C19 121.4(4)
C17 C18 H18 119.3
C19 C18 H18 119.3
C18 C19 C14 119.2(4)
C18 C19 I3 117.5(3)
C14 C19 I3 123.3(3)
O2 C20 C21 111.4(4)
O2 C20 H20A 109.3
C21 C20 H20A 109.3
O2 C20 H20B 109.3
C21 C20 H20B 109.3
H20A C20 H20B 108.0
C22 C21 C26 117.8(4)
C22 C21 C20 118.0(4)
C26 C21 C20 124.1(4)
C23 C22 C21 122.8(4)
C23 C22 H22 118.6
C21 C22 H22 118.6
C22 C23 C24 118.6(5)
C22 C23 H23 120.7
C24 C23 H23 120.7
C25 C24 C23 120.1(5)
C25 C24 H24 119.9
C23 C24 H24 119.9
C24 C25 C26 121.4(5)
C24 C25 H25 119.3
C26 C25 H25 119.3
C25 C26 C21 119.0(4)
C25 C26 C2 118.5(4)
C21 C26 C2 122.6(4)
C32 C27 C28 121.5(4)
C32 C27 I4 119.9(3)
C28 C27 I4 118.6(3)
C29 C28 C27 117.9(4)
C29 C28 C52 117.8(4)
C27 C28 C52 124.1(4)
C30 C29 C28 121.2(4)
C30 C29 H29 119.4
C28 C29 H29 119.4
C29 C30 C31 121.1(4)
C29 C30 Br2 118.7(4)
C31 C30 Br2 120.1(3)
C30 C31 C32 119.7(4)
C30 C31 H31 120.1
C32 C31 H31 120.1
C27 C32 C31 118.6(4)
C27 C32 C33 123.9(4)
C31 C32 C33 117.5(4)
C38 C33 C34 118.8(4)
C38 C33 C32 122.7(4)
C34 C33 C32 118.5(4)
C35 C34 C33 121.1(5)
C35 C34 H34 119.4
C33 C34 H34 119.4
C36 C35 C34 119.9(5)
C36 C35 H35 120.0
C34 C35 H35 120.0
C35 C36 C37 120.2(5)
C35 C36 H36 119.9
C37 C36 H36 119.9
C36 C37 C38 120.5(5)
C36 C37 H37 119.7
C38 C37 H37 119.7
C33 C38 C37 119.4(4)
C33 C38 C39 124.0(4)
C37 C38 C39 116.5(4)
O3 C39 C38 112.7(3)
O3 C39 H39A 109.1
C38 C39 H39A 109.1
O3 C39 H39B 109.1
C38 C39 H39B 109.1
H39A C39 H39B 107.8
O3 C40 C45 123.8(4)
O3 C40 C41 117.9(4)
C45 C40 C41 118.1(4)
C42 C41 C40 120.6(4)
C42 C41 H41 119.7
C40 C41 H41 119.7
C41 C42 C43 119.9(4)
C41 C42 I5 121.1(3)
C43 C42 I5 118.9(3)
O4 C43 C44 122.4(4)
O4 C43 C42 119.2(4)
C44 C43 C42 118.3(4)
C45 C44 C43 121.8(4)
C45 C44 H44 119.1
C43 C44 H44 119.1
C44 C45 C40 120.3(4)
C44 C45 I6 118.2(3)
C40 C45 I6 121.4(3)
O4 C46 C47 113.6(3)
O4 C46 H46A 108.8
C47 C46 H46A 108.8
O4 C46 H46B 108.8
C47 C46 H46B 108.8
H46A C46 H46B 107.7
C52 C47 C48 117.9(4)
C52 C47 C46 125.0(4)
C48 C47 C46 117.0(4)
C49 C48 C47 121.9(4)
C49 C48 H48 119.0
C47 C48 H48 119.0
C50 C49 C48 119.4(4)
C50 C49 H49 120.3
C48 C49 H49 120.3
C51 C50 C49 119.6(4)
C51 C50 H50 120.2
C49 C50 H50 120.2
C50 C51 C52 121.5(5)
C50 C51 H51 119.3
C52 C51 H51 119.3
C47 C52 C51 119.6(4)
C47 C52 C28 123.2(4)
C51 C52 C28 117.0(4)

loop_
_geom_bond_atom_site_label_1
_geom_bond_atom_site_label_2
_geom_bond_distance
I1 C1 2.100(4)
I2 C16 2.090(5)
I3 C19 2.090(5)
I4 C27 2.120(4)
I5 C42 2.094(4)
I6 C45 2.104(4)
Br1 C4 1.886(5)
Br2 C30 1.895(4)
O1 C14 1.377(5)
O1 C13 1.459(5)
O2 C17 1.378(5)
O2 C20 1.449(5)
O3 C40 1.377(5)
O3 C39 1.458(5)
O4 C43 1.368(5)
O4 C46 1.456(5)
C1 C6 1.409(6)
C1 C2 1.414(6)
C2 C3 1.392(6)
C2 C26 1.495(6)
C3 C4 1.386(6)
C3 H3 0.9500
C4 C5 1.389(6)
C5 C6 1.389(6)
C5 H5 0.9500
C6 C7 1.503(6)
C7 C8 1.390(7)
C7 C12 1.417(7)
C8 C9 1.390(7)
C8 H8 0.9500
C9 C10 1.391(8)
C9 H9 0.9500
C10 C11 1.385(8)
C10 H10 0.9500
C11 C12 1.399(7)
C11 H11 0.9500
C12 C13 1.496(7)
C13 H13A 0.9900
C13 H13B 0.9900
C14 C15 1.393(6)
C14 C19 1.407(6)
C15 C16 1.391(6)
C15 H15 0.9500
C16 C17 1.393(6)
C17 C18 1.384(6)
C18 C19 1.388(6)
C18 H18 0.9500
C20 C21 1.508(7)
C20 H20A 0.9900
C20 H20B 0.9900
C21 C22 1.390(6)
C21 C26 1.419(6)
C22 C23 1.373(7)
C22 H22 0.9500
C23 C24 1.389(7)
C23 H23 0.9500
C24 C25 1.380(7)
C24 H24 0.9500
C25 C26 1.384(7)
C25 H25 0.9500
C27 C32 1.394(6)
C27 C28 1.407(6)
C28 C29 1.389(6)
C28 C52 1.497(6)
C29 C30 1.365(6)
C29 H29 0.9500
C30 C31 1.384(7)
C31 C32 1.401(6)
C31 H31 0.9500
C32 C33 1.504(6)
C33 C38 1.399(6)
C33 C34 1.406(6)
C34 C35 1.384(7)
C34 H34 0.9500
C35 C36 1.377(8)
C35 H35 0.9500
C36 C37 1.389(7)
C36 H36 0.9500
C37 C38 1.405(7)
C37 H37 0.9500
C38 C39 1.509(6)
C39 H39A 0.9900
C39 H39B 0.9900
C40 C45 1.394(6)
C40 C41 1.396(6)
C41 C42 1.386(6)
C41 H41 0.9500
C42 C43 1.395(6)
C43 C44 1.375(6)
C44 C45 1.364(6)
C44 H44 0.9500
C46 C47 1.519(6)
C46 H46A 0.9900
C46 H46B 0.9900
C47 C52 1.396(6)
C47 C48 1.406(6)
C48 C49 1.385(7)
C48 H48 0.9500
C49 C50 1.385(7)
C49 H49 0.9500
C50 C51 1.376(7)
C50 H50 0.9500
C51 C52 1.399(6)
C51 H51 0.9500
